data_4117265
loop_
_publ_author_name
'Zhenjie Zhang'
'Linping Zhang'
'Lukasz Wojtas'
'Mohamed Eddaoudi'
'Michael J. Zaworotko'

_publ_section_title
;
 Template-Directed Synthesis of Nets Based upon Octahemioctahedral Cages
 That Encapsulate Catalytically Active Metalloporphyrins
;
_journal_name_full 'Journal of the American Chemical Society'
_journal_page_first 928
_journal_page_last 933
_journal_paper_doi 10.1021/ja208256u
_journal_volume 134
_journal_year 2012
_chemical_formula_sum 'C101.33 H75.5 Cl2.67 Co12.67 N5.33 O61.75'
_chemical_formula_weight 3196.80
_chemical_name_systematic
;
 ?
;
_space_group_IT_number 225
_symmetry_cell_setting cubic
_symmetry_space_group_name_Hall '-F 4 2 3'
_symmetry_space_group_name_H-M 'F m -3 m'
_atom_sites_solution_hydrogens geom
_atom_sites_solution_primary direct
_atom_sites_solution_secondary difmap
_audit_creation_method SHELXL-97
_cell_angle_alpha 90.00
_cell_angle_beta 90.00
_cell_angle_gamma 90.00
_cell_formula_units_Z 4
_cell_length_a 26.4292(11)
_cell_length_b 26.4292(11)
_cell_length_c 26.4292(11)
_cell_measurement_temperature 100(2)
_cell_volume 18460.9(13)
_computing_cell_refinement 'APEX2 (Bruker, 2010); SAINT (Bruker, 2009)'
_computing_data_collection 'APEX2 (Bruker, 2010)'
_computing_data_reduction 'SAINT (Bruker, 2009);XPREP(Sheldrick,2008)'
_computing_publication_material 'APEX2 (Bruker, 2010)'
_computing_structure_refinement 'SHELXL-97 (Sheldrick, 2008)'
_computing_structure_solution 'SHELXS-97 (Sheldrick, 2008)'
_diffrn_ambient_temperature 100(2)
_diffrn_measured_fraction_theta_full 0.986
_diffrn_measured_fraction_theta_max 0.986
_diffrn_measurement_device_type 'BRUKER SMART APEXII CCD'
_diffrn_measurement_method 'phi scans'
_diffrn_radiation_monochromator graphite
_diffrn_radiation_source 'fine-focus sealed tube'
_diffrn_radiation_type synchrotron
_diffrn_radiation_wavelength 0.40663
_diffrn_reflns_av_R_equivalents 0.0873
_diffrn_reflns_av_sigmaI/netI 0.0240
_diffrn_reflns_limit_h_max 31
_diffrn_reflns_limit_h_min -24
_diffrn_reflns_limit_k_max 25
_diffrn_reflns_limit_k_min -31
_diffrn_reflns_limit_l_max 26
_diffrn_reflns_limit_l_min -31
_diffrn_reflns_number 34737
_diffrn_reflns_theta_full 14.02
_diffrn_reflns_theta_max 14.02
_diffrn_reflns_theta_min 1.97
_exptl_absorpt_coefficient_mu 0.233
_exptl_absorpt_correction_T_max 0.9885
_exptl_absorpt_correction_T_min 0.9885
_exptl_absorpt_correction_type multi-scan
_exptl_absorpt_process_details 'SADABS; (Sheldrick, 2003)'
_exptl_crystal_colour black
_exptl_crystal_density_diffrn 1.150
_exptl_crystal_description octahedron
_exptl_crystal_F_000 6409
_exptl_crystal_size_max 0.05
_exptl_crystal_size_mid 0.05
_exptl_crystal_size_min 0.05
_refine_diff_density_max 0.623
_refine_diff_density_min -0.530
_refine_diff_density_rms 0.099
_refine_ls_extinction_method none
_refine_ls_goodness_of_fit_ref 1.003
_refine_ls_hydrogen_treatment constr
_refine_ls_matrix_type full
_refine_ls_number_parameters 79
_refine_ls_number_reflns 871
_refine_ls_number_restraints 29
_refine_ls_restrained_S_all 0.988
_refine_ls_R_factor_all 0.0997
_refine_ls_R_factor_gt 0.0815
_refine_ls_shift/su_max 0.003
_refine_ls_shift/su_mean 0.000
_refine_ls_structure_factor_coef Fsqd
_refine_ls_weighting_details 'calc w=1/[\s^2^(Fo^2^)+(0.1221P)^2^+250.0000P] where P=(Fo^2^+2Fc^2^)/3'
_refine_ls_weighting_scheme calc
_refine_ls_wR_factor_gt 0.2452
_refine_ls_wR_factor_ref 0.2648
_reflns_number_gt 641
_reflns_number_total 871
_reflns_threshold_expression >2sigma(I)
_cod_data_source_file ja208256u_si_008.cif
_cod_data_source_block porph@MOM-5
_cod_original_formula_sum 'C101.33 H75.50 Cl2.67 Co12.67 N5.33 O61.75'
_cod_database_code 4117265

loop_
_symmetry_equiv_pos_as_xyz
'x, y, z'
'-x, -y, z'
'-x, y, -z'
'x, -y, -z'
'z, x, y'
'z, -x, -y'
'-z, -x, y'
'-z, x, -y'
'y, z, x'
'-y, z, -x'
'y, -z, -x'
'-y, -z, x'
'y, x, -z'
'-y, -x, -z'
'y, -x, z'
'-y, x, z'
'x, z, -y'
'-x, z, y'
'-x, -z, -y'
'x, -z, y'
'z, y, -x'
'z, -y, x'
'-z, y, x'
'-z, -y, -x'
'x, y+1/2, z+1/2'
'-x, -y+1/2, z+1/2'
'-x, y+1/2, -z+1/2'
'x, -y+1/2, -z+1/2'
'z, x+1/2, y+1/2'
'z, -x+1/2, -y+1/2'
'-z, -x+1/2, y+1/2'
'-z, x+1/2, -y+1/2'
'y, z+1/2, x+1/2'
'-y, z+1/2, -x+1/2'
'y, -z+1/2, -x+1/2'
'-y, -z+1/2, x+1/2'
'y, x+1/2, -z+1/2'
'-y, -x+1/2, -z+1/2'
'y, -x+1/2, z+1/2'
'-y, x+1/2, z+1/2'
'x, z+1/2, -y+1/2'
'-x, z+1/2, y+1/2'
'-x, -z+1/2, -y+1/2'
'x, -z+1/2, y+1/2'
'z, y+1/2, -x+1/2'
'z, -y+1/2, x+1/2'
'-z, y+1/2, x+1/2'
'-z, -y+1/2, -x+1/2'
'x+1/2, y, z+1/2'
'-x+1/2, -y, z+1/2'
'-x+1/2, y, -z+1/2'
'x+1/2, -y, -z+1/2'
'z+1/2, x, y+1/2'
'z+1/2, -x, -y+1/2'
'-z+1/2, -x, y+1/2'
'-z+1/2, x, -y+1/2'
'y+1/2, z, x+1/2'
'-y+1/2, z, -x+1/2'
'y+1/2, -z, -x+1/2'
'-y+1/2, -z, x+1/2'
'y+1/2, x, -z+1/2'
'-y+1/2, -x, -z+1/2'
'y+1/2, -x, z+1/2'
'-y+1/2, x, z+1/2'
'x+1/2, z, -y+1/2'
'-x+1/2, z, y+1/2'
'-x+1/2, -z, -y+1/2'
'x+1/2, -z, y+1/2'
'z+1/2, y, -x+1/2'
'z+1/2, -y, x+1/2'
'-z+1/2, y, x+1/2'
'-z+1/2, -y, -x+1/2'
'x+1/2, y+1/2, z'
'-x+1/2, -y+1/2, z'
'-x+1/2, y+1/2, -z'
'x+1/2, -y+1/2, -z'
'z+1/2, x+1/2, y'
'z+1/2, -x+1/2, -y'
'-z+1/2, -x+1/2, y'
'-z+1/2, x+1/2, -y'
'y+1/2, z+1/2, x'
'-y+1/2, z+1/2, -x'
'y+1/2, -z+1/2, -x'
'-y+1/2, -z+1/2, x'
'y+1/2, x+1/2, -z'
'-y+1/2, -x+1/2, -z'
'y+1/2, -x+1/2, z'
'-y+1/2, x+1/2, z'
'x+1/2, z+1/2, -y'
'-x+1/2, z+1/2, y'
'-x+1/2, -z+1/2, -y'
'x+1/2, -z+1/2, y'
'z+1/2, y+1/2, -x'
'z+1/2, -y+1/2, x'
'-z+1/2, y+1/2, x'
'-z+1/2, -y+1/2, -x'
'-x, -y, -z'
'x, y, -z'
'x, -y, z'
'-x, y, z'
'-z, -x, -y'
'-z, x, y'
'z, x, -y'
'z, -x, y'
'-y, -z, -x'
'y, -z, x'
'-y, z, x'
'y, z, -x'
'-y, -x, z'
'y, x, z'
'-y, x, -z'
'y, -x, -z'
'-x, -z, y'
'x, -z, -y'
'x, z, y'
'-x, z, -y'
'-z, -y, x'
'-z, y, -x'
'z, -y, -x'
'z, y, x'
'-x, -y+1/2, -z+1/2'
'x, y+1/2, -z+1/2'
'x, -y+1/2, z+1/2'
'-x, y+1/2, z+1/2'
'-z, -x+1/2, -y+1/2'
'-z, x+1/2, y+1/2'
'z, x+1/2, -y+1/2'
'z, -x+1/2, y+1/2'
'-y, -z+1/2, -x+1/2'
'y, -z+1/2, x+1/2'
'-y, z+1/2, x+1/2'
'y, z+1/2, -x+1/2'
'-y, -x+1/2, z+1/2'
'y, x+1/2, z+1/2'
'-y, x+1/2, -z+1/2'
'y, -x+1/2, -z+1/2'
'-x, -z+1/2, y+1/2'
'x, -z+1/2, -y+1/2'
'x, z+1/2, y+1/2'
'-x, z+1/2, -y+1/2'
'-z, -y+1/2, x+1/2'
'-z, y+1/2, -x+1/2'
'z, -y+1/2, -x+1/2'
'z, y+1/2, x+1/2'
'-x+1/2, -y, -z+1/2'
'x+1/2, y, -z+1/2'
'x+1/2, -y, z+1/2'
'-x+1/2, y, z+1/2'
'-z+1/2, -x, -y+1/2'
'-z+1/2, x, y+1/2'
'z+1/2, x, -y+1/2'
'z+1/2, -x, y+1/2'
'-y+1/2, -z, -x+1/2'
'y+1/2, -z, x+1/2'
'-y+1/2, z, x+1/2'
'y+1/2, z, -x+1/2'
'-y+1/2, -x, z+1/2'
'y+1/2, x, z+1/2'
'-y+1/2, x, -z+1/2'
'y+1/2, -x, -z+1/2'
'-x+1/2, -z, y+1/2'
'x+1/2, -z, -y+1/2'
'x+1/2, z, y+1/2'
'-x+1/2, z, -y+1/2'
'-z+1/2, -y, x+1/2'
'-z+1/2, y, -x+1/2'
'z+1/2, -y, -x+1/2'
'z+1/2, y, x+1/2'
'-x+1/2, -y+1/2, -z'
'x+1/2, y+1/2, -z'
'x+1/2, -y+1/2, z'
'-x+1/2, y+1/2, z'
'-z+1/2, -x+1/2, -y'
'-z+1/2, x+1/2, y'
'z+1/2, x+1/2, -y'
'z+1/2, -x+1/2, y'
'-y+1/2, -z+1/2, -x'
'y+1/2, -z+1/2, x'
'-y+1/2, z+1/2, x'
'y+1/2, z+1/2, -x'
'-y+1/2, -x+1/2, z'
'y+1/2, x+1/2, z'
'-y+1/2, x+1/2, -z'
'y+1/2, -x+1/2, -z'
'-x+1/2, -z+1/2, y'
'x+1/2, -z+1/2, -y'
'x+1/2, z+1/2, y'
'-x+1/2, z+1/2, -y'
'-z+1/2, -y+1/2, x'
'-z+1/2, y+1/2, -x'
'z+1/2, -y+1/2, -x'
'z+1/2, y+1/2, x'

loop_
_atom_site_label
_atom_site_type_symbol
_atom_site_fract_x
_atom_site_fract_y
_atom_site_fract_z
_atom_site_U_iso_or_equiv
_atom_site_adp_type
_atom_site_occupancy
_atom_site_symmetry_multiplicity
_atom_site_calc_flag
_atom_site_refinement_flags
Co1 Co 0.71048(4) 0.0000 0.21048(4) 0.0881(9) Uani 1 4 d S
C1 C 0.6777(3) -0.1121(4) 0.3223(3) 0.107(3) Uani 1 2 d S
C2 C 0.6343(3) -0.1343(3) 0.3003(4) 0.108(3) Uani 1 2 d S
H2 H 0.6200 -0.1200 0.2706 0.129 Uiso 1 2 calc SR
C3 C 0.7026(3) -0.0693(4) 0.2974(3) 0.111(3) Uani 1 2 d S
O1 O 0.6823(2) -0.05320(19) 0.2576(2) 0.129(2) Uani 1 1 d .
O2 O 0.6525(9) 0.0232(12) 0.1525(9) 0.078(8) Uani 0.25 2 d SPU
O3 O 0.6411(17) 0.0000 0.1541(17) 0.072(15) Uani 0.25 2 d SPU
Co11 Co 0.5000 0.0000 0.5000 0.139(5) Uani 0.67 48 d SPD
C11 C 0.5000 -0.1301(4) 0.5000 0.18(3) Uiso 0.44 8 d SPD
C12 C 0.5000 -0.1859(5) 0.5000 0.15(2) Uiso 0.44 8 d SPD
C13 C 0.5446(4) -0.2138(10) 0.5000 0.23(4) Uiso 0.22 2 d SPD
H13 H 0.5762 -0.1967 0.5000 0.274 Uiso 0.22 2 calc SPR
C14 C 0.5433(4) -0.2649(10) 0.5000 0.206 Uiso 0.22 2 d SPD
H14 H 0.5744 -0.2830 0.5000 0.248 Uiso 0.22 2 calc SPR
C15 C 0.4530(6) -0.1046(5) 0.5000 0.15(2) Uiso 0.22 2 d SPD
C16 C 0.4056(6) -0.1308(6) 0.5000 0.16(2) Uiso 0.22 2 d SPD
H16 H 0.4003 -0.1658 0.5000 0.195 Uiso 0.22 2 d SPR
N12 N 0.4474(3) -0.0526(3) 0.5000 0.19(3) Uiso 0.22 4 d SPD
N11 N 0.5000 -0.2911(11) 0.5000 0.22(4) Uiso 0.44 8 d SPD
C17 C 0.5000 -0.3469(13) 0.5000 0.18(3) Uiso 0.44 8 d SPD
H17A H 0.5000 -0.3591 0.4655 0.276 Uiso 0.11 2 d SPR
H17B H 0.4701 -0.3591 0.5172 0.276 Uiso 0.06 1 d PR
H17C H 0.5299 -0.3591 0.5173 0.276 Uiso 0.06 1 d PR
Cl1 Cl 0.364(2) 0.636(2) 0.636(2) 0.15(2) Uiso 0.09 6 d SP
Cl2 Cl 0.410(4) 0.590(4) 0.590(4) 0.17(6) Uiso 0.04 6 d SP
Cl4 Cl 0.3699(12) 0.601(2) 0.6301(12) 0.085(13) Uiso 0.05 2 d SP
Cl5 Cl 0.5000 -0.5000 0.5000 0.200 Uiso 0.14 48 d SP
Cl6 Cl 0.5000 -0.466(5) 0.5000 0.17(6) Uiso 0.06 8 d SP
O23 O 0.7500 -0.2500 0.2500 0.176 Uiso 0.13 24 d SP
O24 O 0.740(7) -1.240(7) 0.240(7) 0.14(14) Uiso 0.06 6 d SP
O25 O 0.718(2) -0.218(2) 0.218(2) 0.10(3) Uiso 0.12 6 d SP

loop_
_atom_site_aniso_label
_atom_site_aniso_U_11
_atom_site_aniso_U_22
_atom_site_aniso_U_33
_atom_site_aniso_U_23
_atom_site_aniso_U_13
_atom_site_aniso_U_12
Co1 0.0950(11) 0.0742(12) 0.0950(11) 0.000 -0.0429(9) 0.000
C1 0.111(5) 0.098(7) 0.111(5) 0.002(4) -0.004(6) -0.002(4)
C2 0.109(5) 0.109(5) 0.105(7) 0.007(4) -0.007(4) 0.000(6)
C3 0.125(5) 0.083(7) 0.125(5) 0.007(4) -0.005(7) -0.007(4)
O1 0.161(5) 0.098(4) 0.128(4) 0.012(3) -0.009(4) -0.011(3)
O2 0.106(13) 0.02(2) 0.106(13) 0.007(8) -0.040(14) 0.007(8)
O3 0.047(15) 0.07(3) 0.09(3) 0.000 -0.045(19) 0.000
Co11 0.139(5) 0.139(5) 0.139(5) 0.000 0.000 0.000

loop_
_atom_type_symbol
_atom_type_description
_atom_type_scat_dispersion_real
_atom_type_scat_dispersion_imag
_atom_type_scat_source
C C -0.0002 0.0005 'International Tables Vol C Tables 4.2.6.8 and 6.1.1.4'
H H 0.0000 0.0000 'International Tables Vol C Tables 4.2.6.8 and 6.1.1.4'
O O 0.0015 0.0018 'International Tables Vol C Tables 4.2.6.8 and 6.1.1.4'
Co Co 0.2113 0.3449 'International Tables Vol C Tables 4.2.6.8 and 6.1.1.4'
N N 0.0004 0.0009 'International Tables Vol C Tables 4.2.6.8 and 6.1.1.4'
Cl Cl 0.0534 0.0512 'International Tables Vol C Tables 4.2.6.8 and 6.1.1.4'

loop_
_geom_angle_atom_site_label_1
_geom_angle_atom_site_label_2
_geom_angle_atom_site_label_3
_geom_angle
_geom_angle_site_symmetry_1
_geom_angle_site_symmetry_3
O1 Co1 O1 88.2(3) 99 .
O1 Co1 O1 88.3(3) 99 70_554
O1 Co1 O1 159.9(4) . 70_554
O1 Co1 O1 159.9(4) 99 168_554
O1 Co1 O1 88.3(3) . 168_554
O1 Co1 O1 88.2(3) 70_554 168_554
O1 Co1 O2 111.0(5) 99 99
O1 Co1 O2 88.8(5) . 99
O1 Co1 O2 111.0(5) 70_554 99
O1 Co1 O2 88.8(5) 168_554 99
O1 Co1 O2 88.8(5) 99 .
O1 Co1 O2 111.0(5) . .
O1 Co1 O2 88.8(5) 70_554 .
O1 Co1 O2 111.0(5) 168_554 .
O2 Co1 O2 31.6(14) 99 .
O1 Co1 O3 95.9(11) 99 .
O1 Co1 O3 95.9(11) . .
O1 Co1 O3 104.2(10) 70_554 .
O1 Co1 O3 104.2(10) 168_554 .
O2 Co1 O3 16.8(8) 99 .
O2 Co1 O3 16.8(8) . .
O1 Co1 O3 104.2(10) 99 70_554
O1 Co1 O3 104.2(10) . 70_554
O1 Co1 O3 95.9(11) 70_554 70_554
O1 Co1 O3 95.9(11) 168_554 70_554
O2 Co1 O3 16.8(8) 99 70_554
O2 Co1 O3 16.8(8) . 70_554
O3 Co1 O3 12(3) . 70_554
O1 Co1 Co1 79.93(18) 99 145_655
O1 Co1 Co1 79.93(18) . 145_655
O1 Co1 Co1 79.93(18) 70_554 145_655
O1 Co1 Co1 79.93(18) 168_554 145_655
O2 Co1 Co1 164.2(7) 99 145_655
O2 Co1 Co1 164.2(7) . 145_655
O3 Co1 Co1 174.1(15) . 145_655
O3 Co1 Co1 174.1(15) 70_554 145_655
C2 C1 C2 119.7(11) . 31_655
C2 C1 C3 120.0(6) . .
C2 C1 C3 120.0(6) 31_655 .
C1 C2 C1 120.3(11) . 82_546
C1 C2 H2 119.9 . .
C1 C2 H2 119.9 82_546 .
O1 C3 O1 126.8(11) 118_656 .
O1 C3 C1 116.6(6) 118_656 .
O1 C3 C1 116.6(6) . .
C3 O1 Co1 126.6(7) . .
O3 O2 Co1 91(5) . .
O3 O2 Co1 91(5) 70_554 .
O2 O2 Co1 74.2(7) 99 .
O3 O3 O2 69(5) 70_554 .
O3 O3 O2 69(5) 70_554 99
O2 O3 O2 127(10) . 99
O3 O3 Co1 84.1(15) 70_554 .
O2 O3 Co1 72(5) . .
O2 O3 Co1 72(5) 99 .
N12 Co11 N12 60.0 83_556 125_655
N12 Co11 N12 60.000(1) 83_556 127_545
N12 Co11 N12 90.000(1) 125_655 127_545
N12 Co11 N12 60.0 83_556 99
N12 Co11 N12 60.0 125_655 99
N12 Co11 N12 120.000(1) 127_545 99
N12 Co11 N12 60.000(1) 83_556 .
N12 Co11 N12 120.000(1) 125_655 .
N12 Co11 N12 60.000(1) 127_545 .
N12 Co11 N12 90.000(1) 99 .
N12 Co11 N12 90.000(1) 83_556 177_556
N12 Co11 N12 60.000(1) 125_655 177_556
N12 Co11 N12 60.0 127_545 177_556
N12 Co11 N12 120.000(1) 99 177_556
N12 Co11 N12 120.0 . 177_556
N12 Co11 N12 90.000(1) 83_556 81_545
N12 Co11 N12 120.0 125_655 81_545
N12 Co11 N12 120.000(1) 127_545 81_545
N12 Co11 N12 60.000(1) 99 81_545
N12 Co11 N12 60.000(1) . 81_545
N12 Co11 N12 180.000(1) 177_556 81_545
N12 Co11 N12 120.000(1) 83_556 29_545
N12 Co11 N12 180.000(1) 125_655 29_545
N12 Co11 N12 90.000(1) 127_545 29_545
N12 Co11 N12 120.000(1) 99 29_545
N12 Co11 N12 60.000(1) . 29_545
N12 Co11 N12 120.0 177_556 29_545
N12 Co11 N12 60.000(1) 81_545 29_545
N12 Co11 N12 120.000(1) 83_556 97_656
N12 Co11 N12 60.000(1) 125_655 97_656
N12 Co11 N12 120.000(1) 127_545 97_656
N12 Co11 N12 90.000(1) 99 97_656
N12 Co11 N12 180.0(6) . 97_656
N12 Co11 N12 60.000(1) 177_556 97_656
N12 Co11 N12 120.000(1) 81_545 97_656
N12 Co11 N12 120.000(1) 29_545 97_656
N12 Co11 N12 120.000(1) 83_556 3_656
N12 Co11 N12 120.000(1) 125_655 3_656
N12 Co11 N12 60.0 127_545 3_656
N12 Co11 N12 180.000(1) 99 3_656
N12 Co11 N12 90.000(1) . 3_656
N12 Co11 N12 60.0 177_556 3_656
N12 Co11 N12 120.000(1) 81_545 3_656
N12 Co11 N12 60.0 29_545 3_656
N12 Co11 N12 90.000(1) 97_656 3_656
N12 Co11 N12 120.000(1) 83_556 31_655
N12 Co11 N12 90.000(1) 125_655 31_655
N12 Co11 N12 180.0(3) 127_545 31_655
N12 Co11 N12 60.000(1) 99 31_655
N12 Co11 N12 120.0 . 31_655
N12 Co11 N12 120.000(1) 177_556 31_655
N12 Co11 N12 60.0 81_545 31_655
N12 Co11 N12 90.000(1) 29_545 31_655
N12 Co11 N12 60.0 97_656 31_655
N12 Co11 N12 120.000(1) 3_656 31_655
N12 Co11 N12 180.0(3) 83_556 179_545
N12 Co11 N12 120.000(1) 125_655 179_545
N12 Co11 N12 120.000(1) 127_545 179_545
N12 Co11 N12 120.000(1) 99 179_545
N12 Co11 N12 120.0 . 179_545
N12 Co11 N12 90.000(1) 177_556 179_545
N12 Co11 N12 90.0 81_545 179_545
N12 Co11 N12 60.0 29_545 179_545
N12 Co11 N12 60.0 97_656 179_545
N12 Co11 N12 60.000(1) 3_656 179_545
N12 Co11 N12 60.000(1) 31_655 179_545

loop_
_geom_bond_atom_site_label_1
_geom_bond_atom_site_label_2
_geom_bond_distance
_geom_bond_site_symmetry_2
Co1 O1 2.020(6) 99
Co1 O1 2.020(6) .
Co1 O1 2.020(6) 70_554
Co1 O1 2.020(6) 168_554
Co1 O2 2.25(4) 99
Co1 O2 2.25(4) .
Co1 O3 2.36(2) .
Co1 O3 2.36(2) 70_554
Co1 Co1 2.954(3) 145_655
C1 C2 1.412(7) .
C1 C2 1.412(7) 31_655
C1 C3 1.464(15) .
C2 C1 1.412(7) 82_546
C2 H2 0.9500 .
C3 O1 1.257(7) 118_656
C3 O1 1.257(7) .
O2 O3 0.68(3) .
O2 O3 0.68(3) 70_554
O2 O2 1.23(6) 99
O3 O3 0.48(12) 70_554
O3 O2 0.68(3) 99
Co11 N12 1.968(10) 83_556
Co11 N12 1.968(10) 125_655
Co11 N12 1.968(10) 127_545
Co11 N12 1.968(10) 99
Co11 N12 1.968(10) .
Co11 N12 1.968(10) 177_556
Co11 N12 1.968(10) 81_545
Co11 N12 1.968(10) 29_545
Co11 N12 1.968(10) 97_656
Co11 N12 1.968(10) 3_656
Co11 N12 1.968(10) 31_655
Co11 N12 1.968(10) 179_545
C11 C15 1.413(10) 21_556
C11 C15 1.413(10) .
C11 C15 1.413(10) 3_656
C11 C15 1.413(10) 23_655
C11 C12 1.475(10) .
C12 C13 1.389(10) 3_656
C12 C13 1.389(10) 21_556
C12 C13 1.389(10) 120
C12 C13 1.389(10) 98_556
C12 C13 1.389(10) 23_655
C12 C13 1.389(10) .
C13 C14 1.353(10) .
C13 H13 0.9500 .
C14 N11 1.336(10) .
C14 H14 0.9500 .
C15 N12 1.381(10) .
C15 C16 1.433(10) .
C16 C16 1.359(10) 85_546
C16 H16 0.9368 .
N12 C15 1.381(10) 85_546
N11 C14 1.336(10) 23_655
N11 C14 1.336(10) 120
N11 C14 1.336(10) 98_556
N11 C14 1.336(10) 3_656
N11 C14 1.336(10) 21_556
N11 C17 1.48(2) .
C17 H17A 0.9671 .
C17 H17B 0.9671 .
C17 H17C 0.9671 .
